data_2241823
loop_
_publ_author_name
'Bairagi, Keshab M.'
'Venugopala, Katharigatta N.'
'Mondal, Pradip Kumar'
'Odhav, Bharti'
'Nayak, Susanta K.'

_publ_section_title
;
 Crystal structure of methyl
 4-(4-hydroxyphenyl)-6-methyl-2-oxo-1,2,3,4-tetrahydropyrimidine-5-carboxylate
 monohydrate
;
_journal_coeditor_code HB7604
_journal_issue 9
_journal_name_full 'Acta Crystallographica Section E'
_journal_page_first 1335
_journal_page_last 1338
_journal_paper_doi 10.1107/S2056989016013359
_journal_volume 72
_journal_year 2016
_chemical_formula_iupac 'C13 H14 N2 O4, H2 O'
_chemical_formula_moiety 'C13 H14 N2 O4, H2 O'
_chemical_formula_sum 'C13 H16 N2 O5'
_chemical_formula_weight 280.28
_chemical_name_common Dihydropyrimidine
_chemical_name_systematic
;
Methyl
4-(4-hydroxyphenyl)-6-methyl-2-oxo-1,2,3,4-tetrahydropyrimidine-5-carboxylate
monohydrate
;
_space_group_crystal_system triclinic
_space_group_IT_number 2
_space_group_name_Hall '-P 1'
_space_group_name_H-M_alt 'P -1'
_symmetry_space_group_name_Hall '-P 1'
_symmetry_space_group_name_H-M 'P -1'
_atom_sites_solution_hydrogens difmap
_atom_sites_solution_primary direct
_atom_sites_solution_secondary difmap
_audit_creation_method SHELXL-2014/7
_cell_angle_alpha 98.236(2)
_cell_angle_beta 112.3740(10)
_cell_angle_gamma 108.944(2)
_cell_formula_units_Z 4
_cell_length_a 10.7527(6)
_cell_length_b 11.6731(6)
_cell_length_c 12.4456(7)
_cell_measurement_reflns_used 740
_cell_measurement_temperature 150(2)
_cell_measurement_theta_max 30.1
_cell_measurement_theta_min 2.2
_cell_volume 1301.16(13)
_computing_cell_refinement
;
SAINT (Bruker, 2008)
;
_computing_data_collection
;
APEX2 (Bruker, 2008)
;
_computing_data_reduction
;
SAINT (Bruker, 2008)
;
_computing_molecular_graphics
;
ORTEP-3 for Windows (Farrugia, 2012) and
Mercury (Macrae et al. (2008)
;
_computing_publication_material
;
<i>SHELXL2014/7</i> (Sheldrick, 2015)
;
_computing_structure_refinement
;
<i>SHELXL2014/7</i> (Sheldrick, 2015)
;
_computing_structure_solution
;
SHELXS97 (Sheldrick, 2008)
;
_diffrn_ambient_temperature 150(2)
_diffrn_measured_fraction_theta_full 0.998
_diffrn_measured_fraction_theta_max 0.997
_diffrn_measurement_device_type 'Bruker Kappa APEXII DUO'
_diffrn_measurement_method \w
_diffrn_radiation_monochromator graphite
_diffrn_radiation_source 'fine-focus sealed tube'
_diffrn_radiation_type MoK\a
_diffrn_radiation_wavelength 0.71073
_diffrn_reflns_av_R_equivalents 0.0444
_diffrn_reflns_limit_h_max 13
_diffrn_reflns_limit_h_min -13
_diffrn_reflns_limit_k_max 14
_diffrn_reflns_limit_k_min -14
_diffrn_reflns_limit_l_max 15
_diffrn_reflns_limit_l_min -15
_diffrn_reflns_number 21716
_diffrn_reflns_theta_full 25.242
_diffrn_reflns_theta_max 25.999
_diffrn_reflns_theta_min 2.250
_exptl_absorpt_coefficient_mu 0.111
_exptl_absorpt_correction_T_max 0.934
_exptl_absorpt_correction_T_min 0.926
_exptl_absorpt_correction_type multi-scan
_exptl_absorpt_process_details
;
(SADABS; Bruker, 2008)
;
_exptl_crystal_colour colorless
_exptl_crystal_density_diffrn 1.431
_exptl_crystal_description plate
_exptl_crystal_F_000 592
_exptl_crystal_size_max 0.23
_exptl_crystal_size_mid 0.20
_exptl_crystal_size_min 0.15
_refine_diff_density_max 0.226
_refine_diff_density_min -0.276
_refine_ls_extinction_method none
_refine_ls_goodness_of_fit_ref 1.042
_refine_ls_hydrogen_treatment refall
_refine_ls_matrix_type full
_refine_ls_number_parameters 489
_refine_ls_number_reflns 5116
_refine_ls_number_restraints 0
_refine_ls_restrained_S_all 1.042
_refine_ls_R_factor_all 0.0455
_refine_ls_R_factor_gt 0.0375
_refine_ls_shift/su_max 0.001
_refine_ls_shift/su_mean 0.000
_refine_ls_structure_factor_coef Fsqd
_refine_ls_weighting_details 'w=1/[\s^2^(Fo^2^)+(0.0460P)^2^+0.5474P] where P=(Fo^2^+2Fc^2^)/3'
_refine_ls_weighting_scheme calc
_refine_ls_wR_factor_gt 0.0953
_refine_ls_wR_factor_ref 0.0988
_reflns_number_gt 4387
_reflns_number_total 5116
_reflns_threshold_expression 'I > 2\s(I)'
_cod_data_source_file hb7604sup1.cif
_cod_data_source_block I
_cod_database_code 2241823
_shelx_space_group_comment
;
The symmetry employed for this shelxl refinement is uniquely defined
by the following loop, which should always be used as a source of
symmetry information in preference to the above space-group names.
They are only intended as comments.
;
_shelx_estimated_absorpt_t_min 0.975
_shelx_estimated_absorpt_t_max 0.984

loop_
_space_group_symop_operation_xyz
'x, y, z'
'-x, -y, -z'

loop_
_atom_site_type_symbol
_atom_site_label
_atom_site_fract_x
_atom_site_fract_y
_atom_site_fract_z
_atom_site_U_iso_or_equiv
_atom_site_adp_type
_atom_site_calc_flag
_atom_site_occupancy
C C1 0.39164(15) 0.54081(12) 0.87596(12) 0.0139(3) Uani d 1
C C2 0.60979(15) 0.53784(13) 0.86203(12) 0.0148(3) Uani d 1
C C3 0.53110(14) 0.42096(12) 0.77764(12) 0.0136(3) Uani d 1
C C4 0.36594(14) 0.34937(12) 0.73347(12) 0.0133(3) Uani d 1
C C5 0.60417(15) 0.35855(12) 0.72784(13) 0.0153(3) Uani d 1
C C6 0.56565(17) 0.17576(14) 0.58648(15) 0.0209(3) Uani d 1
C C7 0.77354(16) 0.61333(15) 0.91932(15) 0.0213(3) Uani d 1
C C8 0.26914(14) 0.32159(12) 0.59847(12) 0.0135(3) Uani d 1
C C9 0.16677(15) 0.19821(12) 0.52680(13) 0.0147(3) Uani d 1
C C10 0.07261(15) 0.17160(12) 0.40490(13) 0.0153(3) Uani d 1
C C11 0.07936(15) 0.26965(13) 0.35266(12) 0.0142(3) Uani d 1
C C12 0.18128(15) 0.39416(13) 0.42297(13) 0.0155(3) Uani d 1
C C13 0.27411(15) 0.41876(13) 0.54497(13) 0.0155(3) Uani d 1
C C14 0.62129(15) 0.92206(13) 1.09772(12) 0.0144(3) Uani d 1
C C15 0.40117(15) 0.90446(13) 1.12011(12) 0.0149(3) Uani d 1
C C16 0.46382(15) 1.02900(13) 1.18448(12) 0.0149(3) Uani d 1
C C17 0.62246(15) 1.11457(12) 1.21918(12) 0.0142(3) Uani d 1
C C18 0.37813(15) 1.08432(13) 1.22405(13) 0.0179(3) Uani d 1
C C19 0.37283(19) 1.26713(15) 1.32473(17) 0.0253(3) Uani d 1
C C20 0.24606(16) 0.81093(14) 1.07923(14) 0.0209(3) Uani d 1
C C21 0.72322(14) 1.15937(12) 1.35558(12) 0.0134(3) Uani d 1
C C22 0.81179(15) 1.28805(12) 1.41893(13) 0.0154(3) Uani d 1
C C23 0.90581(15) 1.32811(12) 1.54268(13) 0.0160(3) Uani d 1
C C24 0.91207(14) 1.23915(13) 1.60557(12) 0.0146(3) Uani d 1
C C25 0.82479(15) 1.10980(13) 1.54369(13) 0.0146(3) Uani d 1
C C26 0.73188(14) 1.07151(12) 1.41985(13) 0.0140(3) Uani d 1
N N1 0.53814(13) 0.59703(11) 0.90574(11) 0.0163(3) Uani d 1
N N2 0.31652(13) 0.42046(11) 0.80401(11) 0.0153(3) Uani d 1
N N3 0.48323(13) 0.85228(11) 1.08401(11) 0.0162(3) Uani d 1
N N4 0.68018(13) 1.04716(11) 1.15386(11) 0.0154(3) Uani d 1
O O1 0.33372(11) 0.59969(9) 0.91804(9) 0.0185(2) Uani d 1
O O2 0.73271(11) 0.40171(9) 0.74845(10) 0.0225(2) Uani d 1
O O3 0.50735(11) 0.24088(9) 0.64955(9) 0.0191(2) Uani d 1
O O4 -0.01614(11) 0.23932(9) 0.23188(9) 0.0178(2) Uani d 1
O O5 -0.03765(13) 0.44197(10) 0.16905(11) 0.0253(3) Uani d 1
O O6 0.68445(10) 0.86842(9) 1.05711(9) 0.0181(2) Uani d 1
O O7 0.25613(12) 1.02650(11) 1.21377(13) 0.0372(3) Uani d 1
O O8 0.45133(11) 1.21067(9) 1.27839(10) 0.0215(2) Uani d 1
O O9 1.00441(11) 1.28271(9) 1.72845(9) 0.0182(2) Uani d 1
O O10 1.02933(13) 1.10134(11) 1.82525(11) 0.0279(3) Uani d 1
H H2 0.3460(16) 0.2653(14) 0.7513(13) 0.012(4) Uiso d 1
H H4 0.6248(16) 1.1903(14) 1.1908(14) 0.013(4) Uiso d 1
H H6C 0.801(2) 0.695(2) 0.9685(19) 0.042(6) Uiso d 1
H H6A 0.6325(19) 0.1504(15) 0.6451(15) 0.020(4) Uiso d 1
H H6B 0.618(2) 0.2300(17) 0.5497(17) 0.032(5) Uiso d 1
H H7A 0.473(2) 0.1020(18) 0.5170(18) 0.037(5) Uiso d 1
H H7B 0.810(2) 0.6203(19) 0.8581(19) 0.043(6) Uiso d 1
H H7C 0.823(2) 0.572(2) 0.971(2) 0.050(6) Uiso d 1
H H9 0.1627(17) 0.1297(15) 0.5647(14) 0.014(4) Uiso d 1
H H10 0.0015(18) 0.0858(15) 0.3535(15) 0.017(4) Uiso d 1
H H12 0.1873(18) 0.4638(16) 0.3874(15) 0.023(4) Uiso d 1
H H13 0.3430(18) 0.5067(16) 0.5956(15) 0.022(4) Uiso d 1
H H19A 0.272(2) 1.2425(19) 1.2587(19) 0.041(5) Uiso d 1
H H19B 0.430(2) 1.355(2) 1.354(2) 0.050(6) Uiso d 1
H H19C 0.369(2) 1.2410(18) 1.3956(18) 0.035(5) Uiso d 1
H H20A 0.224(2) 0.8036(18) 1.1506(19) 0.040(5) Uiso d 1
H H20B 0.176(2) 0.8369(18) 1.0264(18) 0.035(5) Uiso d 1
H H20C 0.232(2) 0.725(2) 1.0365(19) 0.043(6) Uiso d 1
H H22 0.8056(18) 1.3477(16) 1.3726(15) 0.022(4) Uiso d 1
H H23 0.9677(18) 1.4181(16) 1.5872(15) 0.019(4) Uiso d 1
H H25 0.8305(18) 1.0473(15) 1.5905(15) 0.020(4) Uiso d 1
H H26 0.6728(17) 0.9814(15) 1.3765(14) 0.014(4) Uiso d 1
H H1N 0.587(2) 0.6755(18) 0.9547(16) 0.025(4) Uiso d 1
H H3N 0.442(2) 0.7732(19) 1.0363(18) 0.034(5) Uiso d 1
H H2N 0.220(2) 0.3872(16) 0.7813(16) 0.024(4) Uiso d 1
H H4N 0.769(2) 1.0913(17) 1.1660(16) 0.025(5) Uiso d 1
H H1O -0.017(2) 0.308(2) 0.2135(19) 0.045(6) Uiso d 1
H H2O 1.007(2) 1.218(2) 1.759(2) 0.047(6) Uiso d 1
H H3O -0.126(3) 0.447(2) 0.147(2) 0.049(6) Uiso d 1
H H4O 0.033(2) 0.513(2) 0.1929(19) 0.040(6) Uiso d 1
H H5O 0.954(3) 1.045(2) 1.824(2) 0.050(6) Uiso d 1
H H6O 1.115(3) 1.097(2) 1.870(2) 0.048(6) Uiso d 1

loop_
_atom_site_aniso_label
_atom_site_aniso_U_11
_atom_site_aniso_U_22
_atom_site_aniso_U_33
_atom_site_aniso_U_12
_atom_site_aniso_U_13
_atom_site_aniso_U_23
C1 0.0135(7) 0.0148(6) 0.0126(6) 0.0056(5) 0.0053(5) 0.0037(5)
C2 0.0130(7) 0.0171(7) 0.0149(7) 0.0068(5) 0.0060(5) 0.0064(5)
C3 0.0112(6) 0.0138(6) 0.0153(7) 0.0050(5) 0.0053(5) 0.0056(5)
C4 0.0118(6) 0.0104(6) 0.0175(7) 0.0041(5) 0.0075(5) 0.0021(5)
C5 0.0140(7) 0.0136(6) 0.0176(7) 0.0055(5) 0.0065(6) 0.0058(5)
C6 0.0216(8) 0.0187(7) 0.0271(8) 0.0102(6) 0.0155(7) 0.0031(6)
C7 0.0136(7) 0.0198(7) 0.0219(8) 0.0025(6) 0.0057(6) -0.0002(6)
C8 0.0104(6) 0.0133(6) 0.0171(7) 0.0055(5) 0.0071(5) 0.0021(5)
C9 0.0139(7) 0.0123(6) 0.0196(7) 0.0061(5) 0.0091(6) 0.0039(5)
C10 0.0120(7) 0.0112(6) 0.0192(7) 0.0035(5) 0.0067(6) -0.0008(5)
C11 0.0111(6) 0.0171(7) 0.0147(7) 0.0067(5) 0.0066(5) 0.0019(5)
C12 0.0140(7) 0.0137(6) 0.0190(7) 0.0056(5) 0.0079(6) 0.0051(5)
C13 0.0112(6) 0.0111(6) 0.0201(7) 0.0026(5) 0.0061(6) 0.0010(5)
C14 0.0125(6) 0.0160(6) 0.0116(6) 0.0059(5) 0.0026(5) 0.0034(5)
C15 0.0121(7) 0.0191(7) 0.0117(6) 0.0066(5) 0.0038(5) 0.0041(5)
C16 0.0119(7) 0.0173(7) 0.0157(7) 0.0063(5) 0.0060(5) 0.0052(5)
C17 0.0137(7) 0.0128(6) 0.0169(7) 0.0061(5) 0.0074(6) 0.0038(5)
C18 0.0142(7) 0.0180(7) 0.0205(7) 0.0067(6) 0.0072(6) 0.0050(6)
C19 0.0263(9) 0.0200(8) 0.0398(10) 0.0132(7) 0.0224(8) 0.0086(7)
C20 0.0140(7) 0.0191(7) 0.0216(8) 0.0023(6) 0.0065(6) -0.0007(6)
C21 0.0100(6) 0.0131(6) 0.0173(7) 0.0048(5) 0.0074(5) 0.0015(5)
C22 0.0150(7) 0.0126(6) 0.0207(7) 0.0057(5) 0.0104(6) 0.0041(5)
C23 0.0134(7) 0.0098(6) 0.0214(7) 0.0021(5) 0.0089(6) -0.0012(5)
C24 0.0101(6) 0.0163(6) 0.0153(7) 0.0050(5) 0.0062(5) -0.0008(5)
C25 0.0120(6) 0.0142(6) 0.0187(7) 0.0058(5) 0.0079(6) 0.0041(5)
C26 0.0110(6) 0.0095(6) 0.0190(7) 0.0028(5) 0.0068(5) 0.0008(5)
N1 0.0130(6) 0.0115(6) 0.0173(6) 0.0017(5) 0.0051(5) -0.0016(5)
N2 0.0101(6) 0.0147(6) 0.0172(6) 0.0030(5) 0.0060(5) 0.0001(5)
N3 0.0128(6) 0.0126(6) 0.0178(6) 0.0032(5) 0.0053(5) -0.0005(5)
N4 0.0119(6) 0.0142(6) 0.0175(6) 0.0034(5) 0.0071(5) 0.0013(5)
O1 0.0154(5) 0.0168(5) 0.0201(5) 0.0061(4) 0.0074(4) -0.0002(4)
O2 0.0129(5) 0.0211(5) 0.0301(6) 0.0053(4) 0.0101(4) 0.0021(4)
O3 0.0158(5) 0.0139(5) 0.0264(6) 0.0052(4) 0.0114(4) 0.0000(4)
O4 0.0158(5) 0.0165(5) 0.0148(5) 0.0042(4) 0.0039(4) 0.0023(4)
O5 0.0141(6) 0.0149(5) 0.0356(6) 0.0039(5) 0.0036(5) 0.0026(5)
O6 0.0150(5) 0.0169(5) 0.0202(5) 0.0072(4) 0.0073(4) 0.0008(4)
O7 0.0200(6) 0.0253(6) 0.0613(9) 0.0033(5) 0.0247(6) -0.0035(6)
O8 0.0200(5) 0.0154(5) 0.0342(6) 0.0086(4) 0.0173(5) 0.0051(4)
O9 0.0152(5) 0.0160(5) 0.0152(5) 0.0027(4) 0.0041(4) -0.0005(4)
O10 0.0135(6) 0.0255(6) 0.0367(7) 0.0048(5) 0.0054(5) 0.0119(5)

loop_
_atom_type_symbol
_atom_type_description
_atom_type_scat_dispersion_real
_atom_type_scat_dispersion_imag
_atom_type_scat_source
C C 0.0033 0.0016 'International Tables Vol C Tables 4.2.6.8 and 6.1.1.4'
H H 0.0000 0.0000 'International Tables Vol C Tables 4.2.6.8 and 6.1.1.4'
N N 0.0061 0.0033 'International Tables Vol C Tables 4.2.6.8 and 6.1.1.4'
O O 0.0106 0.0060 'International Tables Vol C Tables 4.2.6.8 and 6.1.1.4'

loop_
_geom_angle_atom_site_label_1
_geom_angle_atom_site_label_2
_geom_angle_atom_site_label_3
_geom_angle
O1 C1 N2 122.43(12)
O1 C1 N1 120.57(12)
N2 C1 N1 116.97(12)
C3 C2 N1 119.80(12)
C3 C2 C7 126.65(13)
N1 C2 C7 113.53(12)
C2 C3 C5 120.57(12)
C2 C3 C4 121.63(12)
C5 C3 C4 117.78(11)
N2 C4 C8 108.71(10)
N2 C4 C3 109.65(11)
C8 C4 C3 115.47(11)
N2 C4 H2 105.7(9)
C8 C4 H2 107.5(9)
C3 C4 H2 109.4(9)
O2 C5 O3 121.53(13)
O2 C5 C3 127.41(13)
O3 C5 C3 111.05(11)
O3 C6 H6A 107.7(10)
O3 C6 H6B 112.2(11)
H6A C6 H6B 110.0(14)
O3 C6 H7A 103.6(11)
H6A C6 H7A 115.1(14)
H6B C6 H7A 108.1(15)
C2 C7 H6C 110.7(12)
C2 C7 H7B 112.1(12)
H6C C7 H7B 109.6(17)
C2 C7 H7C 109.8(13)
H6C C7 H7C 107.8(18)
H7B C7 H7C 106.7(17)
C9 C8 C13 118.41(13)
C9 C8 C4 120.22(12)
C13 C8 C4 121.27(12)
C10 C9 C8 121.23(13)
C10 C9 H9 120.3(9)
C8 C9 H9 118.5(9)
C9 C10 C11 119.66(12)
C9 C10 H10 122.1(9)
C11 C10 H10 118.2(9)
O4 C11 C10 117.81(12)
O4 C11 C12 122.17(12)
C10 C11 C12 120.02(13)
C13 C12 C11 119.37(13)
C13 C12 H12 119.8(10)
C11 C12 H12 120.8(10)
C12 C13 C8 121.30(12)
C12 C13 H13 119.6(10)
C8 C13 H13 119.1(10)
O6 C14 N4 123.48(13)
O6 C14 N3 119.81(12)
N4 C14 N3 116.70(12)
C16 C15 N3 119.54(12)
C16 C15 C20 127.09(13)
N3 C15 C20 113.36(12)
C15 C16 C18 119.77(12)
C15 C16 C17 122.02(12)
C18 C16 C17 118.21(12)
N4 C17 C16 109.46(11)
N4 C17 C21 109.83(11)
C16 C17 C21 113.17(11)
N4 C17 H4 106.2(9)
C16 C17 H4 109.2(9)
C21 C17 H4 108.7(9)
O7 C18 O8 121.30(13)
O7 C18 C16 126.02(13)
O8 C18 C16 112.66(12)
O8 C19 H19A 109.5(12)
O8 C19 H19B 106.2(14)
H19A C19 H19B 112.9(18)
O8 C19 H19C 110.4(11)
H19A C19 H19C 111.3(16)
H19B C19 H19C 106.4(17)
C15 C20 H20A 111.6(12)
C15 C20 H20B 111.1(12)
H20A C20 H20B 106.6(16)
C15 C20 H20C 109.4(12)
H20A C20 H20C 107.8(16)
H20B C20 H20C 110.3(16)
C26 C21 C22 118.39(13)
C26 C21 C17 120.28(12)
C22 C21 C17 121.31(12)
C23 C22 C21 121.08(13)
C23 C22 H22 121.6(10)
C21 C22 H22 117.3(10)
C22 C23 C24 119.74(12)
C22 C23 H23 121.3(9)
C24 C23 H23 119.0(10)
O9 C24 C23 118.02(12)
O9 C24 C25 121.92(12)
C23 C24 C25 120.06(13)
C26 C25 C24 119.37(12)
C26 C25 H25 121.7(10)
C24 C25 H25 118.9(10)
C25 C26 C21 121.36(12)
C25 C26 H26 119.4(9)
C21 C26 H26 119.3(9)
C1 N1 C2 123.79(12)
C1 N1 H1N 115.9(12)
C2 N1 H1N 120.3(12)
C1 N2 C4 126.69(12)
C1 N2 H2N 115.7(11)
C4 N2 H2N 115.6(11)
C14 N3 C15 123.93(12)
C14 N3 H3N 114.0(13)
C15 N3 H3N 120.9(13)
C14 N4 C17 126.51(12)
C14 N4 H4N 117.2(12)
C17 N4 H4N 115.1(12)
C5 O3 C6 115.32(11)
C11 O4 H1O 109.9(14)
H3O O5 H4O 112.6(19)
C18 O8 C19 113.98(11)
C24 O9 H2O 111.0(15)
H5O O10 H6O 113(2)

loop_
_geom_bond_atom_site_label_1
_geom_bond_atom_site_label_2
_geom_bond_distance
C1 O1 1.2481(17)
C1 N2 1.3342(17)
C1 N1 1.3653(18)
C2 C3 1.3579(19)
C2 N1 1.3872(18)
C2 C7 1.4973(19)
C3 C5 1.4647(19)
C3 C4 1.5218(18)
C4 N2 1.4745(17)
C4 C8 1.5182(19)
C4 H2 1.009(15)
C5 O2 1.2127(17)
C5 O3 1.3548(17)
C6 O3 1.4491(17)
C6 H6A 0.968(17)
C6 H6B 0.989(19)
C6 H7A 1.03(2)
C7 H6C 0.95(2)
C7 H7B 0.98(2)
C7 H7C 0.96(2)
C8 C9 1.3917(19)
C8 C13 1.3918(19)
C9 C10 1.384(2)
C9 H9 0.982(16)
C10 C11 1.3904(19)
C10 H10 0.972(16)
C11 O4 1.3696(16)
C11 C12 1.3966(19)
C12 C13 1.385(2)
C12 H12 0.976(17)
C13 H13 0.983(17)
C14 O6 1.2472(17)
C14 N4 1.3386(18)
C14 N3 1.3706(18)
C15 C16 1.3523(19)
C15 N3 1.3869(18)
C15 C20 1.4984(19)
C16 C18 1.4659(19)
C16 C17 1.5177(19)
C17 N4 1.4776(17)
C17 C21 1.5188(19)
C17 H4 0.994(15)
C18 O7 1.2105(18)
C18 O8 1.3444(17)
C19 O8 1.4499(17)
C19 H19A 0.99(2)
C19 H19B 0.94(2)
C19 H19C 0.98(2)
C20 H20A 1.01(2)
C20 H20B 0.96(2)
C20 H20C 1.00(2)
C21 C26 1.3931(19)
C21 C22 1.3946(19)
C22 C23 1.384(2)
C22 H22 0.968(17)
C23 C24 1.391(2)
C23 H23 0.975(17)
C24 O9 1.3699(17)
C24 C25 1.3965(19)
C25 C26 1.383(2)
C25 H25 0.999(17)
C26 H26 0.971(16)
N1 H1N 0.878(19)
N2 H2N 0.890(19)
N3 H3N 0.88(2)
N4 H4N 0.867(19)
O4 H1O 0.86(2)
O5 H3O 0.91(2)
O5 H4O 0.83(2)
O9 H2O 0.90(2)
O10 H5O 0.86(3)
O10 H6O 0.90(2)

loop_
_geom_hbond_atom_site_label_D
_geom_hbond_atom_site_label_H
_geom_hbond_atom_site_label_A
_geom_hbond_site_symmetry_A
_geom_hbond_distance_DH
_geom_hbond_distance_HA
_geom_hbond_distance_DA
_geom_hbond_angle_DHA
_geom_hbond_publ_flag
N1 H1N O6 1_555 0.878(19) 2.10(2) 2.9762(16) 173.1(17) yes
N3 H3N O1 1_555 0.88(2) 1.98(2) 2.8626(16) 174(2) yes
N2 H2N O9 1_444 0.89(2) 2.02(2) 2.8971(19) 170.0(18) yes
N4 H4N O4 1_666 0.87(2) 2.13(2) 2.9738(19) 163.4(18) yes
O4 H1O O5 1_555 0.87(2) 1.78(2) 2.6473(16) 175(2) yes
O9 H2O O10 1_555 0.90(2) 1.73(2) 2.6189(17) 174.7(19) yes
O5 H4O O2 2_666 0.84(2) 2.15(2) 2.8549(19) 141(2) yes
O5 H3O O1 2_566 0.91(3) 1.91(3) 2.786(2) 162(2) yes
C20 H20C O5 2_566 1.00(2) 2.56(2) 3.332(2) 133.7(17) yes
C26 H26 O3 2_667 0.971(17) 2.571(18) 3.4607(18) 152.4(14) yes
C6 H6B Cg2 1_554 0.989(19) 2.70(2) 3.392(2) 127.1(16) yes
C19 H19C Cg1 1_566 0.98(2) 2.84(2) 3.395(2) 116.5(16) yes

loop_
_geom_torsion_atom_site_label_1
_geom_torsion_atom_site_label_2
_geom_torsion_atom_site_label_3
_geom_torsion_atom_site_label_4
_geom_torsion
N1 C2 C3 C5 178.24(12)
C7 C2 C3 C5 -3.6(2)
N1 C2 C3 C4 -2.98(19)
C7 C2 C3 C4 175.15(13)
C2 C3 C4 N2 -5.41(17)
C5 C3 C4 N2 173.40(11)
C2 C3 C4 C8 117.77(14)
C5 C3 C4 C8 -63.42(15)
C2 C3 C5 O2 -3.9(2)
C4 C3 C5 O2 177.25(13)
C2 C3 C5 O3 177.24(12)
C4 C3 C5 O3 -1.58(17)
N2 C4 C8 C9 -108.73(13)
C3 C4 C8 C9 127.59(13)
N2 C4 C8 C13 67.52(16)
C3 C4 C8 C13 -56.15(17)
C13 C8 C9 C10 0.6(2)
C4 C8 C9 C10 176.94(12)
C8 C9 C10 C11 -0.3(2)
C9 C10 C11 O4 -179.75(12)
C9 C10 C11 C12 0.3(2)
O4 C11 C12 C13 179.50(12)
C10 C11 C12 C13 -0.6(2)
C11 C12 C13 C8 0.8(2)
C9 C8 C13 C12 -0.8(2)
C4 C8 C13 C12 -177.17(12)
N3 C15 C16 C18 -179.33(12)
C20 C15 C16 C18 1.5(2)
N3 C15 C16 C17 -0.1(2)
C20 C15 C16 C17 -179.25(13)
C15 C16 C17 N4 10.20(18)
C18 C16 C17 N4 -170.57(11)
C15 C16 C17 C21 -112.65(14)
C18 C16 C17 C21 66.57(15)
C15 C16 C18 O7 6.7(2)
C17 C16 C18 O7 -172.58(15)
C15 C16 C18 O8 -175.05(12)
C17 C16 C18 O8 5.71(18)
N4 C17 C21 C26 -68.68(15)
C16 C17 C21 C26 53.97(16)
N4 C17 C21 C22 109.60(14)
C16 C17 C21 C22 -127.75(13)
C26 C21 C22 C23 -0.2(2)
C17 C21 C22 C23 -178.55(12)
C21 C22 C23 C24 -0.3(2)
C22 C23 C24 O9 -178.78(12)
C22 C23 C24 C25 0.6(2)
O9 C24 C25 C26 179.01(12)
C23 C24 C25 C26 -0.4(2)
C24 C25 C26 C21 -0.2(2)
C22 C21 C26 C25 0.5(2)
C17 C21 C26 C25 178.83(12)
O1 C1 N1 C2 -179.62(12)
N2 C1 N1 C2 2.45(19)
C3 C2 N1 C1 5.2(2)
C7 C2 N1 C1 -173.19(13)
O1 C1 N2 C4 169.09(12)
N1 C1 N2 C4 -13.0(2)
C8 C4 N2 C1 -113.04(14)
C3 C4 N2 C1 14.04(18)
O6 C14 N3 C15 -176.36(12)
N4 C14 N3 C15 2.68(19)
C16 C15 N3 C14 -7.4(2)
C20 C15 N3 C14 171.83(12)
O6 C14 N4 C17 -170.82(12)
N3 C14 N4 C17 10.18(19)
C16 C17 N4 C14 -15.85(18)
C21 C17 N4 C14 108.97(14)
O2 C5 O3 C6 -4.45(19)
C3 C5 O3 C6 174.46(11)
O7 C18 O8 C19 1.7(2)
C16 C18 O8 C19 -176.70(12)

_cod_database_fobs_code 2241823
